data_4335023
loop_
_publ_author_name
'Shuangliu Zhou'
'Zhangshuan Wu'
'Lingmin Zhou'
'Shaowu Wang'
'Lijun Zhang'
'Xiancui Zhu'
'Yun Wei'
'Jinhua Zhai'
'Jie Wu'

_publ_contact_author_address
;College of Chemistry and Materials Science
Anhui Normal University
Wuhu, Anhui 241000 China
;
_publ_contact_author_email swwang@mail.ahnu.edu.cn
_publ_contact_author_fax 0553-3883517
_publ_contact_author_name 'Shaowu Wang'
_publ_contact_author_phone 0553-3869310
_publ_section_title
;
 Controlled Synthesis of Racemic Indenyl Rare-Earth Metal Complexes via
 the Cooperation between the Intramolecular Coordination of Donor Atoms
 and a Bridge
;
_journal_name_full 'Inorganic Chemistry'
_journal_page_first 6417
_journal_page_last 6426
_journal_paper_doi 10.1021/ic4003109
_journal_volume 52
_journal_year 2013
_chemical_formula_sum 'C28 H36 Eu N2 Si'
_chemical_formula_weight 580.64
_chemical_name_systematic
; 
 ? 
;
_space_group_IT_number 15
_symmetry_cell_setting monoclinic
_symmetry_space_group_name_Hall '-C 2yc'
_symmetry_space_group_name_H-M 'C 1 2/c 1'
_atom_sites_solution_hydrogens geom
_atom_sites_solution_primary direct
_atom_sites_solution_secondary difmap
_audit_creation_method SHELXL-97
_cell_angle_alpha 90.00
_cell_angle_beta 96.0430(10)
_cell_angle_gamma 90.00
_cell_formula_units_Z 4
_cell_length_a 14.1593(11)
_cell_length_b 11.1460(9)
_cell_length_c 16.4497(13)
_cell_measurement_temperature 293(2)
_cell_volume 2581.7(4)
_computing_structure_refinement 'SHELXL-97 (Sheldrick, 1997)'
_computing_structure_solution 'SHELXS-97 (Sheldrick, 1990)'
_diffrn_ambient_temperature 293(2)
_diffrn_measured_fraction_theta_full 0.992
_diffrn_measured_fraction_theta_max 0.992
_diffrn_radiation_monochromator graphite
_diffrn_radiation_source 'fine-focus sealed tube'
_diffrn_radiation_type MoK\a
_diffrn_radiation_wavelength 0.71073
_diffrn_reflns_av_R_equivalents 0.0209
_diffrn_reflns_av_sigmaI/netI 0.0255
_diffrn_reflns_limit_h_max 18
_diffrn_reflns_limit_h_min -18
_diffrn_reflns_limit_k_max 14
_diffrn_reflns_limit_k_min -7
_diffrn_reflns_limit_l_max 21
_diffrn_reflns_limit_l_min -15
_diffrn_reflns_number 7174
_diffrn_reflns_theta_full 27.57
_diffrn_reflns_theta_max 27.57
_diffrn_reflns_theta_min 2.33
_exptl_absorpt_coefficient_mu 2.494
_exptl_absorpt_correction_T_max 1.000000
_exptl_absorpt_correction_T_min 0.646655
_exptl_absorpt_correction_type multi-scan
_exptl_crystal_colour orange
_exptl_crystal_density_diffrn 1.494
_exptl_crystal_description block
_exptl_crystal_F_000 1180
_exptl_crystal_size_max 0.30
_exptl_crystal_size_mid 0.28
_exptl_crystal_size_min 0.19
_refine_diff_density_max 0.979
_refine_diff_density_min -0.705
_refine_diff_density_rms 0.080
_refine_ls_extinction_method none
_refine_ls_goodness_of_fit_ref 1.104
_refine_ls_hydrogen_treatment constr
_refine_ls_matrix_type full
_refine_ls_number_parameters 149
_refine_ls_number_reflns 2979
_refine_ls_number_restraints 0
_refine_ls_restrained_S_all 1.104
_refine_ls_R_factor_all 0.0265
_refine_ls_R_factor_gt 0.0250
_refine_ls_shift/su_max 0.001
_refine_ls_shift/su_mean 0.000
_refine_ls_structure_factor_coef Fsqd
_refine_ls_weighting_details 'calc w=1/[\s^2^(Fo^2^)+(0.0364P)^2^+1.8260P] where P=(Fo^2^+2Fc^2^)/3'
_refine_ls_weighting_scheme calc
_refine_ls_wR_factor_gt 0.0635
_refine_ls_wR_factor_ref 0.0642
_reflns_number_gt 2859
_reflns_number_total 2979
_reflns_threshold_expression >2sigma(I)
_cod_data_source_file ic4003109_si_002_03.cif
_cod_data_source_block 7
_cod_depositor_comments
;

2021-05-03
Z value and formula fixed to values more according to usual
chemical conventions.                 miguel
;
_cod_original_formula_sum 'C56 H72 Eu2 N4 Si2'
_cod_original_formula_weight 1161.28
_cod_original_formula_units_Z 2
_cod_database_code 4335023

loop_
_symmetry_equiv_pos_as_xyz
'x, y, z'
'-x, y, -z+1/2'
'x+1/2, y+1/2, z'
'-x+1/2, y+1/2, -z+1/2'
'-x, -y, -z'
'x, -y, z-1/2'
'-x+1/2, -y+1/2, -z'
'x+1/2, -y+1/2, z-1/2'

loop_
_atom_site_label
_atom_site_type_symbol
_atom_site_fract_x
_atom_site_fract_y
_atom_site_fract_z
_atom_site_U_iso_or_equiv
_atom_site_adp_type
_atom_site_occupancy
_atom_site_symmetry_multiplicity
_atom_site_calc_flag
_atom_site_refinement_flags
Eu1 Eu 0.5000 0.860630(15) 0.7500 0.03215(7) Uani 1 2 d S
Si1 Si 0.5000 1.17819(9) 0.7500 0.0358(2) Uani 1 2 d S
N1 N 0.44951(17) 0.7027(3) 0.86482(16) 0.0484(6) Uani 1 1 d .
C2 C 0.39833(16) 1.0746(2) 0.75732(17) 0.0340(5) Uani 1 1 d .
C1 C 0.34763(16) 1.0049(2) 0.69306(16) 0.0334(5) Uani 1 1 d .
C9 C 0.3390(2) 1.0135(3) 0.60715(18) 0.0428(6) Uani 1 1 d .
H9 H 0.3691 1.0756 0.5822 0.051 Uiso 1 1 calc R
C8 C 0.2866(2) 0.9308(3) 0.56033(19) 0.0507(7) Uani 1 1 d .
H8 H 0.2809 0.9378 0.5037 0.061 Uiso 1 1 calc R
C7 C 0.2410(2) 0.8353(3) 0.5966(2) 0.0492(7) Uani 1 1 d .
H7 H 0.2052 0.7806 0.5636 0.059 Uiso 1 1 calc R
C6 C 0.24866(18) 0.8220(3) 0.67922(19) 0.0420(6) Uani 1 1 d .
H6 H 0.2189 0.7579 0.7023 0.050 Uiso 1 1 calc R
C5 C 0.30186(16) 0.9057(3) 0.73017(16) 0.0352(5) Uani 1 1 d .
C4 C 0.32462(17) 0.9131(3) 0.81604(17) 0.0382(5) Uani 1 1 d .
C3 C 0.38140(18) 1.0154(2) 0.83074(17) 0.0381(6) Uani 1 1 d .
H3 H 0.4052 1.0414 0.8826 0.046 Uiso 1 1 calc R
C11 C 0.3010(2) 0.8217(3) 0.87795(19) 0.0471(7) Uani 1 1 d .
H11A H 0.2601 0.7608 0.8508 0.056 Uiso 1 1 calc R
H11B H 0.2662 0.8606 0.9184 0.056 Uiso 1 1 calc R
C12 C 0.3889(2) 0.7622(3) 0.92072(19) 0.0547(8) Uani 1 1 d .
H12A H 0.4264 0.8224 0.9522 0.066 Uiso 1 1 calc R
H12B H 0.3693 0.7030 0.9588 0.066 Uiso 1 1 calc R
C13 C 0.5362(3) 0.6572(4) 0.9117(3) 0.0826(14) Uani 1 1 d .
H13A H 0.5720 0.7232 0.9365 0.124 Uiso 1 1 calc R
H13B H 0.5739 0.6152 0.8757 0.124 Uiso 1 1 calc R
H13C H 0.5193 0.6035 0.9534 0.124 Uiso 1 1 calc R
C14 C 0.3981(3) 0.6014(4) 0.8231(3) 0.0629(9) Uani 1 1 d .
H14A H 0.4399 0.5588 0.7909 0.094 Uiso 1 1 calc R
H14B H 0.3447 0.6312 0.7882 0.094 Uiso 1 1 calc R
H14C H 0.3763 0.5482 0.8631 0.094 Uiso 1 1 calc R
C10 C 0.4837(2) 1.2767(3) 0.6577(2) 0.0572(8) Uani 1 1 d .
H10A H 0.4773 1.2279 0.6094 0.086 Uiso 1 1 calc R
H10B H 0.5378 1.3284 0.6569 0.086 Uiso 1 1 calc R
H10C H 0.4275 1.3245 0.6595 0.086 Uiso 1 1 calc R

loop_
_atom_site_aniso_label
_atom_site_aniso_U_11
_atom_site_aniso_U_22
_atom_site_aniso_U_33
_atom_site_aniso_U_23
_atom_site_aniso_U_13
_atom_site_aniso_U_12
Eu1 0.02950(9) 0.02300(10) 0.04541(11) 0.000 0.01087(7) 0.000
Si1 0.0286(4) 0.0210(4) 0.0576(6) 0.000 0.0031(4) 0.000
N1 0.0421(12) 0.0439(15) 0.0594(15) 0.0166(12) 0.0064(10) -0.0035(11)
C2 0.0278(10) 0.0228(12) 0.0521(14) -0.0009(10) 0.0083(9) 0.0005(9)
C1 0.0259(10) 0.0258(12) 0.0488(14) 0.0000(10) 0.0052(9) 0.0010(9)
C9 0.0398(13) 0.0388(16) 0.0506(15) 0.0045(12) 0.0078(11) -0.0007(11)
C8 0.0519(16) 0.052(2) 0.0476(15) -0.0033(14) 0.0018(12) -0.0011(14)
C7 0.0417(14) 0.0454(17) 0.0593(18) -0.0111(14) 0.0001(12) -0.0076(13)
C6 0.0310(12) 0.0344(14) 0.0610(17) -0.0016(13) 0.0061(11) -0.0078(11)
C5 0.0248(10) 0.0302(13) 0.0512(14) 0.0010(11) 0.0076(9) -0.0018(10)
C4 0.0315(11) 0.0366(14) 0.0486(14) -0.0007(12) 0.0138(10) -0.0010(11)
C3 0.0339(12) 0.0353(15) 0.0462(14) -0.0069(11) 0.0089(10) 0.0027(10)
C11 0.0479(15) 0.0430(16) 0.0538(16) 0.0018(14) 0.0216(12) -0.0077(13)
C12 0.0633(18) 0.056(2) 0.0457(15) 0.0085(14) 0.0102(13) -0.0121(16)
C13 0.057(2) 0.091(3) 0.097(3) 0.042(3) -0.002(2) 0.008(2)
C14 0.060(2) 0.0438(18) 0.087(3) 0.0021(19) 0.0173(18) -0.0043(16)
C10 0.0443(15) 0.0393(17) 0.086(2) 0.0227(16) -0.0031(14) -0.0048(13)

loop_
_atom_type_symbol
_atom_type_description
_atom_type_scat_dispersion_real
_atom_type_scat_dispersion_imag
_atom_type_scat_source
C C 0.0033 0.0016 'International Tables Vol C Tables 4.2.6.8 and 6.1.1.4'
H H 0.0000 0.0000 'International Tables Vol C Tables 4.2.6.8 and 6.1.1.4'
N N 0.0061 0.0033 'International Tables Vol C Tables 4.2.6.8 and 6.1.1.4'
Si Si 0.0817 0.0704 'International Tables Vol C Tables 4.2.6.8 and 6.1.1.4'
Eu Eu -0.1578 3.6682 'International Tables Vol C Tables 4.2.6.8 and 6.1.1.4'

loop_
_geom_angle_atom_site_label_1
_geom_angle_atom_site_label_2
_geom_angle_atom_site_label_3
_geom_angle
_geom_angle_site_symmetry_1
_geom_angle_site_symmetry_3
N1 Eu1 N1 99.75(13) 2_656 .
N1 Eu1 C1 110.87(8) 2_656 2_656
N1 Eu1 C1 113.02(8) . 2_656
N1 Eu1 C1 113.02(8) 2_656 .
N1 Eu1 C1 110.87(8) . .
C1 Eu1 C1 109.14(10) 2_656 .
N1 Eu1 C2 110.28(8) 2_656 2_656
N1 Eu1 C2 138.87(8) . 2_656
C1 Eu1 C2 30.00(7) 2_656 2_656
C1 Eu1 C2 82.92(7) . 2_656
N1 Eu1 C2 138.87(8) 2_656 .
N1 Eu1 C2 110.28(8) . .
C1 Eu1 C2 82.92(7) 2_656 .
C1 Eu1 C2 30.00(7) . .
C2 Eu1 C2 62.86(10) 2_656 .
N1 Eu1 C3 81.78(9) 2_656 2_656
N1 Eu1 C3 158.06(8) . 2_656
C1 Eu1 C3 47.71(8) 2_656 2_656
C1 Eu1 C3 88.12(8) . 2_656
C2 Eu1 C3 29.19(8) 2_656 2_656
C2 Eu1 C3 80.46(8) . 2_656
N1 Eu1 C3 158.06(8) 2_656 .
N1 Eu1 C3 81.78(9) . .
C1 Eu1 C3 88.12(8) 2_656 .
C1 Eu1 C3 47.71(8) . .
C2 Eu1 C3 80.46(8) 2_656 .
C2 Eu1 C3 29.19(8) . .
C3 Eu1 C3 105.00(12) 2_656 .
N1 Eu1 C5 82.29(8) 2_656 2_656
N1 Eu1 C5 111.25(8) . 2_656
C1 Eu1 C5 29.91(7) 2_656 2_656
C1 Eu1 C5 131.41(8) . 2_656
C2 Eu1 C5 49.14(7) 2_656 2_656
C2 Eu1 C5 110.61(8) . 2_656
C3 Eu1 C5 47.00(8) 2_656 2_656
C3 Eu1 C5 117.80(8) . 2_656
N1 Eu1 C5 111.25(8) 2_656 .
N1 Eu1 C5 82.29(8) . .
C1 Eu1 C5 131.41(8) 2_656 .
C1 Eu1 C5 29.91(7) . .
C2 Eu1 C5 110.61(7) 2_656 .
C2 Eu1 C5 49.14(7) . .
C3 Eu1 C5 117.80(8) 2_656 .
C3 Eu1 C5 47.00(8) . .
C5 Eu1 C5 159.59(11) 2_656 .
N1 Eu1 C4 64.55(8) 2_656 2_656
N1 Eu1 C4 133.79(8) . 2_656
C1 Eu1 C4 48.49(8) 2_656 2_656
C1 Eu1 C4 115.27(8) . 2_656
C2 Eu1 C4 48.74(8) 2_656 2_656
C2 Eu1 C4 108.20(8) . 2_656
C3 Eu1 C4 28.42(8) 2_656 2_656
C3 Eu1 C4 129.18(8) . 2_656
C5 Eu1 C4 28.75(8) 2_656 2_656
C5 Eu1 C4 143.57(8) . 2_656
N1 Eu1 C4 133.79(8) 2_656 .
N1 Eu1 C4 64.55(8) . .
C1 Eu1 C4 115.27(8) 2_656 .
C1 Eu1 C4 48.49(8) . .
C2 Eu1 C4 108.20(8) 2_656 .
C2 Eu1 C4 48.74(8) . .
C3 Eu1 C4 129.18(8) 2_656 .
C3 Eu1 C4 28.42(8) . .
C5 Eu1 C4 143.57(8) 2_656 .
C5 Eu1 C4 28.75(8) . .
C4 Eu1 C4 156.52(12) 2_656 .
C2 Si1 C2 103.20(16) 2_656 .
C2 Si1 C10 112.80(13) 2_656 2_656
C2 Si1 C10 110.05(14) . 2_656
C2 Si1 C10 110.05(14) 2_656 .
C2 Si1 C10 112.80(13) . .
C10 Si1 C10 108.0(2) 2_656 .
C13 N1 C14 108.9(3) . .
C13 N1 C12 109.6(3) . .
C14 N1 C12 110.0(3) . .
C13 N1 Eu1 108.7(2) . .
C14 N1 Eu1 108.9(2) . .
C12 N1 Eu1 110.61(19) . .
C3 C2 C1 105.0(2) . .
C3 C2 Si1 123.05(19) . .
C1 C2 Si1 128.1(2) . .
C3 C2 Eu1 76.93(14) . .
C1 C2 Eu1 74.19(14) . .
Si1 C2 Eu1 96.97(9) . .
C9 C1 C2 133.1(2) . .
C9 C1 C5 118.7(2) . .
C2 C1 C5 108.2(2) . .
C9 C1 Eu1 111.13(17) . .
C2 C1 Eu1 75.82(13) . .
C5 C1 Eu1 77.40(14) . .
C8 C9 C1 120.2(3) . .
C9 C8 C7 121.0(3) . .
C6 C7 C8 120.9(3) . .
C7 C6 C5 120.1(3) . .
C6 C5 C4 132.7(3) . .
C6 C5 C1 119.1(3) . .
C4 C5 C1 108.1(2) . .
C6 C5 Eu1 114.18(18) . .
C4 C5 Eu1 77.13(14) . .
C1 C5 Eu1 72.69(13) . .
C3 C4 C5 106.6(2) . .
C3 C4 C11 126.8(3) . .
C5 C4 C11 126.3(3) . .
C3 C4 Eu1 74.21(15) . .
C5 C4 Eu1 74.12(14) . .
C11 C4 Eu1 112.43(19) . .
C4 C3 C2 112.1(2) . .
C4 C3 Eu1 77.37(15) . .
C2 C3 Eu1 73.88(14) . .
C4 C11 C12 112.3(2) . .
N1 C12 C11 114.2(3) . .

loop_
_geom_bond_atom_site_label_1
_geom_bond_atom_site_label_2
_geom_bond_distance
_geom_bond_site_symmetry_2
Eu1 N1 2.732(2) 2_656
Eu1 N1 2.732(2) .
Eu1 C1 2.773(2) 2_656
Eu1 C1 2.773(2) .
Eu1 C2 2.795(2) 2_656
Eu1 C2 2.795(2) .
Eu1 C3 2.833(3) 2_656
Eu1 C3 2.833(3) .
Eu1 C5 2.835(2) 2_656
Eu1 C5 2.835(2) .
Eu1 C4 2.873(3) 2_656
Eu1 C4 2.873(3) .
Si1 C2 1.859(3) 2_656
Si1 C2 1.859(3) .
Si1 C10 1.868(3) 2_656
Si1 C10 1.868(3) .
N1 C13 1.469(5) .
N1 C14 1.473(5) .
N1 C12 1.479(4) .
C2 C3 1.419(4) .
C2 C1 1.441(4) .
C1 C9 1.409(4) .
C1 C5 1.448(4) .
C9 C8 1.369(4) .
C8 C7 1.410(5) .
C7 C6 1.359(5) .
C6 C5 1.417(4) .
C5 C4 1.418(4) .
C4 C3 1.401(4) .
C4 C11 1.503(4) .
C11 C12 1.517(5) .
